data_7155174
loop_
_publ_author_name
'Herrera, Lizzi'
'Stephens, David E.'
'D'Avila, Abigail'
'George, Kathryn G.'
'Arman, Hadi'
'Zhang, Yu'
'Perry, George'
'Lleonart, Ricardo'
'Larionov, Oleg V.'
'Fern\'andez, Patricia L'

_publ_section_title
;
 Insights into the structural patterns of the antileishmanial activity of
 bi- and tricyclic N-heterocycles.
;
_journal_issue 29
_journal_name_full 'Organic &amp; biomolecular chemistry'
_journal_page_first 7053
_journal_page_last 7060
_journal_paper_doi 10.1039/c6ob01149g
_journal_volume 14
_journal_year 2016
_chemical_formula_moiety 'C24 H23 N'
_chemical_formula_sum 'C24 H23 N'
_chemical_formula_weight 325.43
_space_group_crystal_system triclinic
_space_group_IT_number 2
_space_group_name_Hall '-P 1'
_space_group_name_H-M_alt 'P -1'
_symmetry_space_group_name_Hall '-P 1'
_symmetry_space_group_name_H-M 'P -1'
_atom_sites_solution_hydrogens geom
_atom_sites_solution_primary direct
_audit_creation_date 2015-12-08
_audit_creation_method
;
Olex2 1.2
(compiled 2015.01.26 svn.r3150 for OlexSys, GUI svn.r4998)
;
_audit_update_record
;
2016-03-03 deposited with the CCDC.
2016-06-27 downloaded from the CCDC.
;
_cell_angle_alpha 83.963(6)
_cell_angle_beta 70.783(5)
_cell_angle_gamma 77.642(5)
_cell_formula_units_Z 2
_cell_length_a 8.9502(6)
_cell_length_b 9.1881(5)
_cell_length_c 11.6731(8)
_cell_measurement_reflns_used 5885
_cell_measurement_temperature 98
_cell_measurement_theta_max 27.5
_cell_measurement_theta_min 3.0
_cell_volume 884.82(10)
_computing_cell_refinement
;
CrystalClear-SM Auto 2.0 r15 (Rigaku, 2011)
;
_computing_data_collection
;
CrystalClear-SM Auto 2.0 r15 (Rigaku, 2011)
;
_computing_data_reduction
;
CrystalClear-SM Auto 2.0 r15 (Rigaku, 2011)
;
_computing_molecular_graphics 'Olex2 (Dolomanov et al., 2009)'
_computing_publication_material 'Olex2 (Dolomanov et al., 2009)'
_computing_structure_refinement 'ShelXL (Sheldrick, 2008)'
_computing_structure_solution 'ShelXT (Sheldrick, 2015)'
_diffrn_ambient_temperature 98
_diffrn_detector CCD
_diffrn_detector_area_resol_mean 28.5714
_diffrn_measured_fraction_theta_full 0.993
_diffrn_measured_fraction_theta_max 0.993
_diffrn_measurement_details
;
scan:
    Number of images: 246
               Slice: -68.0000 - 55.0000
         Image width: 0.5000
            Exp time: 35.0000
       Rotation axis: Omega
               Omega: 0.0000
               Kappa: 70.0000
                 Phi: 270.0000
                 XTD: 35.0000
              2theta: -35.0000
scan:
    Number of images: 180
               Slice: -80.0000 - 10.0000
         Image width: 0.5000
            Exp time: 35.0000
       Rotation axis: Omega
               Omega: 0.0000
               Kappa: 0.0000
                 Phi: 90.0000
                 XTD: 35.0000
              2theta: -35.0000
scan:
    Number of images: 122
               Slice: -50.0000 - 11.0000
         Image width: 0.5000
            Exp time: 35.0000
       Rotation axis: Omega
               Omega: 0.0000
               Kappa: 0.0000
                 Phi: 180.0000
                 XTD: 35.0000
              2theta: -35.0000
scan:
    Number of images: 84
               Slice: -53.0000 - -11.0000
         Image width: 0.5000
            Exp time: 35.0000
       Rotation axis: Omega
               Omega: 0.0000
               Kappa: 70.0000
                 Phi: 90.0000
                 XTD: 35.0000
              2theta: -35.0000
scan:
    Number of images: 50
               Slice: -35.0000 - -10.0000
         Image width: 0.5000
            Exp time: 35.0000
       Rotation axis: Omega
               Omega: 0.0000
               Kappa: 70.0000
                 Phi: 0.0000
                 XTD: 35.0000
              2theta: -35.0000
;
_diffrn_measurement_device
;
AFC12 (Right): Kappa 3 circle
;
_diffrn_measurement_device_type
;
Rigaku Saturn724 (2x2 bin mode)
;
_diffrn_measurement_method 'profile data from \w-scans'
_diffrn_measurement_specimen_support Fiber
_diffrn_orient_matrix_type d*Trek
_diffrn_orient_matrix_UB_11 -0.023966
_diffrn_orient_matrix_UB_12 0.053113
_diffrn_orient_matrix_UB_13 0.105065
_diffrn_orient_matrix_UB_21 0.109822
_diffrn_orient_matrix_UB_22 -0.009171
_diffrn_orient_matrix_UB_23 0.005477
_diffrn_orient_matrix_UB_31 0.004983
_diffrn_orient_matrix_UB_32 0.063749
_diffrn_orient_matrix_UB_33 -0.063792
_diffrn_radiation_monochromator 'Graphite Monochromator'
_diffrn_radiation_type MoK\a
_diffrn_radiation_wavelength 0.71075
_diffrn_reflns_av_R_equivalents 0.0195
_diffrn_reflns_av_unetI/netI 0.0292
_diffrn_reflns_Laue_measured_fraction_full 0.993
_diffrn_reflns_Laue_measured_fraction_max 0.993
_diffrn_reflns_limit_h_max 11
_diffrn_reflns_limit_h_min -11
_diffrn_reflns_limit_k_max 10
_diffrn_reflns_limit_k_min -11
_diffrn_reflns_limit_l_max 15
_diffrn_reflns_limit_l_min -15
_diffrn_reflns_number 6971
_diffrn_reflns_point_group_measured_fraction_full 0.993
_diffrn_reflns_point_group_measured_fraction_max 0.993
_diffrn_reflns_theta_full 25.242
_diffrn_reflns_theta_max 27.485
_diffrn_reflns_theta_min 3.010
_diffrn_source 'Sealed Tube'
_diffrn_source_current 40.0
_diffrn_source_power 2.0
_diffrn_source_voltage 50.0
_exptl_absorpt_coefficient_mu 0.070
_exptl_absorpt_correction_T_max 1.000
_exptl_absorpt_correction_T_min 0.829
_exptl_absorpt_correction_type multi-scan
_exptl_absorpt_process_details 'ABSCOR (Higashi, 1995)'
_exptl_crystal_colour 'clear colourless'
_exptl_crystal_colour_lustre clear
_exptl_crystal_colour_primary colourless
_exptl_crystal_density_diffrn 1.221
_exptl_crystal_description plate
_exptl_crystal_F_000 348
_exptl_crystal_size_max 0.5
_exptl_crystal_size_mid 0.33
_exptl_crystal_size_min 0.1
_refine_diff_density_max 0.311
_refine_diff_density_min -0.200
_refine_diff_density_rms 0.040
_refine_ls_extinction_method none
_refine_ls_goodness_of_fit_ref 1.039
_refine_ls_hydrogen_treatment constr
_refine_ls_matrix_type full
_refine_ls_number_parameters 228
_refine_ls_number_reflns 4038
_refine_ls_number_restraints 0
_refine_ls_restrained_S_all 1.039
_refine_ls_R_factor_all 0.0462
_refine_ls_R_factor_gt 0.0410
_refine_ls_shift/su_max 0.000
_refine_ls_shift/su_mean 0.000
_refine_ls_structure_factor_coef Fsqd
_refine_ls_weighting_details 'w=1/[\s^2^(Fo^2^)+(0.0550P)^2^+0.2930P] where P=(Fo^2^+2Fc^2^)/3'
_refine_ls_weighting_scheme calc
_refine_ls_wR_factor_gt 0.1063
_refine_ls_wR_factor_ref 0.1105
_reflns_Friedel_coverage 0.000
_reflns_number_gt 3573
_reflns_number_total 4038
_reflns_threshold_expression 'I > 2\s(I)'
_cod_data_source_file c6ob01149g2.cif
_cod_data_source_block cd1394a
_cod_depositor_comments 'Adding full bibliography for 7155174--7155178.cif.'
_cod_database_code 7155174
_shelx_space_group_comment
;
The symmetry employed for this shelxl refinement is uniquely defined
by the following loop, which should always be used as a source of
symmetry information in preference to the above space-group names.
They are only intended as comments.
;
_shelx_estimated_absorpt_t_max 0.993
_shelx_estimated_absorpt_t_min 0.966
_olex2_refinement_description
;
1. Fixed Uiso
 At 1.2 times of:
  All C(H) groups, All C(H,H) groups
 At 1.5 times of:
  All C(H,H,H) groups
2.a Secondary CH2 refined with riding coordinates:
 C9(H9A,H9B), C17(H17A,H17B)
2.b Aromatic/amide H refined with riding coordinates:
 C1(H1), C7(H7), C11(H11), C19(H19), C5(H5), C14(H14), C23(H23), C6(H6),
 C20(H20), C12(H12), C22(H22), C21(H21), C13(H13)
2.c Idealised Me refined as rotating group:
 C24(H24A,H24B,H24C), C16(H16A,H16B,H16C)
;
_shelx_shelxl_version_number 2014/7
_olex2_exptl_crystal_mounting_method 'glass fiber'
_olex2_submission_special_instructions 'No special instructions were received'

loop_
_space_group_symop_operation_xyz
'x, y, z'
'-x, -y, -z'

loop_
_atom_site_label
_atom_site_type_symbol
_atom_site_fract_x
_atom_site_fract_y
_atom_site_fract_z
_atom_site_U_iso_or_equiv
_atom_site_adp_type
_atom_site_occupancy
_atom_site_site_symmetry_order
_atom_site_calc_flag
_atom_site_refinement_flags_posn
N1 N 0.53300(11) 0.60607(10) 0.59911(8) 0.0185(2) Uani 1 1 d .
C3 C 0.55606(12) 0.44664(11) 0.75620(9) 0.0173(2) Uani 1 1 d .
C2 C 0.39311(12) 0.53077(11) 0.78689(9) 0.0174(2) Uani 1 1 d .
C10 C 0.65456(12) 0.81456(11) 0.47596(9) 0.0171(2) Uani 1 1 d .
C18 C 0.09940(12) 0.61932(12) 0.88935(9) 0.0183(2) Uani 1 1 d .
C1 C 0.38672(13) 0.62485(12) 0.68913(10) 0.0186(2) Uani 1 1 d .
H1 H 0.2954 0.6926 0.6842 0.022 Uiso 1 1 calc R
C8 C 0.63935(13) 0.49787(11) 0.63816(10) 0.0180(2) Uani 1 1 d .
C7 C 0.80100(13) 0.43995(12) 0.57728(10) 0.0209(2) Uani 1 1 d .
H7 H 0.8533 0.4754 0.5000 0.025 Uiso 1 1 calc R
C11 C 0.68079(13) 0.85773(12) 0.57703(10) 0.0210(2) Uani 1 1 d .
H11 H 0.6421 0.8097 0.6520 0.025 Uiso 1 1 calc R
C4 C 0.63898(13) 0.33102(12) 0.81492(10) 0.0195(2) Uani 1 1 d .
C15 C 0.70923(13) 0.88978(12) 0.36382(10) 0.0200(2) Uani 1 1 d .
C19 C 0.01514(13) 0.57620(13) 0.82145(10) 0.0232(2) Uani 1 1 d .
H19 H 0.0510 0.4836 0.7863 0.028 Uiso 1 1 calc R
C9 C 0.56766(13) 0.68817(12) 0.48344(9) 0.0192(2) Uani 1 1 d .
H9A H 0.4669 0.7284 0.4671 0.023 Uiso 1 1 calc R
H9B H 0.6327 0.6193 0.4203 0.023 Uiso 1 1 calc R
C17 C 0.25251(12) 0.52070(12) 0.90063(9) 0.0185(2) Uani 1 1 d .
H17A H 0.2373 0.4182 0.9159 0.022 Uiso 1 1 calc R
H17B H 0.2761 0.5503 0.9692 0.022 Uiso 1 1 calc R
C5 C 0.79930(13) 0.27481(12) 0.75356(11) 0.0227(2) Uani 1 1 d .
H5 H 0.8560 0.1990 0.7911 0.027 Uiso 1 1 calc R
C14 C 0.79510(14) 1.00185(12) 0.35555(11) 0.0243(2) Uani 1 1 d .
H14 H 0.8346 1.0501 0.2809 0.029 Uiso 1 1 calc R
C24 C 0.55572(14) 0.26657(13) 0.93840(10) 0.0229(2) Uani 1 1 d .
H24A H 0.5080 0.3452 0.9949 0.034 Uiso 1 1 calc GR
H24B H 0.6331 0.1951 0.9660 0.034 Uiso 1 1 calc GR
H24C H 0.4732 0.2185 0.9328 0.034 Uiso 1 1 calc GR
C23 C 0.04177(14) 0.75736(12) 0.94210(10) 0.0229(2) Uani 1 1 d .
H23 H 0.0952 0.7876 0.9889 0.028 Uiso 1 1 calc R
C6 C 0.87944(13) 0.32792(12) 0.63691(11) 0.0231(2) Uani 1 1 d .
H6 H 0.9871 0.2868 0.5993 0.028 Uiso 1 1 calc R
C20 C -0.12099(14) 0.66879(15) 0.80542(11) 0.0287(3) Uani 1 1 d .
H20 H -0.1759 0.6382 0.7599 0.034 Uiso 1 1 calc R
C12 C 0.76424(15) 0.97198(13) 0.56742(11) 0.0267(3) Uani 1 1 d .
H12 H 0.7806 1.0006 0.6358 0.032 Uiso 1 1 calc R
C22 C -0.09461(15) 0.85095(13) 0.92599(11) 0.0276(3) Uani 1 1 d .
H22 H -0.1314 0.9432 0.9616 0.033 Uiso 1 1 calc R
C21 C -0.17566(14) 0.80742(14) 0.85727(11) 0.0296(3) Uani 1 1 d .
H21 H -0.2662 0.8705 0.8458 0.036 Uiso 1 1 calc R
C13 C 0.82296(14) 1.04302(13) 0.45612(12) 0.0271(3) Uani 1 1 d .
H13 H 0.8809 1.1181 0.4489 0.032 Uiso 1 1 calc R
C16 C 0.67514(17) 0.85199(14) 0.25384(10) 0.0305(3) Uani 1 1 d .
H16A H 0.7361 0.7551 0.2279 0.046 Uiso 1 1 calc GR
H16B H 0.7054 0.9249 0.1897 0.046 Uiso 1 1 calc GR
H16C H 0.5622 0.8518 0.2738 0.046 Uiso 1 1 calc GR

loop_
_atom_site_aniso_label
_atom_site_aniso_U_11
_atom_site_aniso_U_22
_atom_site_aniso_U_33
_atom_site_aniso_U_23
_atom_site_aniso_U_13
_atom_site_aniso_U_12
N1 0.0177(4) 0.0182(4) 0.0193(4) 0.0020(3) -0.0051(3) -0.0055(3)
C3 0.0172(5) 0.0176(5) 0.0191(5) -0.0016(4) -0.0063(4) -0.0062(4)
C2 0.0177(5) 0.0169(5) 0.0186(5) -0.0008(4) -0.0064(4) -0.0046(4)
C10 0.0147(5) 0.0156(5) 0.0192(5) 0.0002(4) -0.0037(4) -0.0019(4)
C18 0.0173(5) 0.0217(5) 0.0139(4) 0.0021(4) -0.0022(4) -0.0052(4)
C1 0.0175(5) 0.0178(5) 0.0202(5) 0.0001(4) -0.0045(4) -0.0053(4)
C8 0.0194(5) 0.0161(5) 0.0207(5) -0.0003(4) -0.0074(4) -0.0065(4)
C7 0.0190(5) 0.0214(5) 0.0224(5) -0.0016(4) -0.0045(4) -0.0071(4)
C11 0.0226(5) 0.0207(5) 0.0212(5) 0.0023(4) -0.0091(4) -0.0050(4)
C4 0.0208(5) 0.0186(5) 0.0223(5) 0.0002(4) -0.0098(4) -0.0065(4)
C15 0.0197(5) 0.0174(5) 0.0189(5) -0.0001(4) -0.0024(4) -0.0011(4)
C19 0.0225(5) 0.0269(6) 0.0204(5) -0.0017(4) -0.0066(4) -0.0048(4)
C9 0.0212(5) 0.0204(5) 0.0165(5) 0.0017(4) -0.0050(4) -0.0077(4)
C17 0.0183(5) 0.0210(5) 0.0163(5) 0.0004(4) -0.0053(4) -0.0046(4)
C5 0.0217(5) 0.0202(5) 0.0283(6) 0.0006(4) -0.0116(4) -0.0032(4)
C14 0.0232(5) 0.0178(5) 0.0265(6) 0.0046(4) -0.0023(4) -0.0039(4)
C24 0.0222(5) 0.0254(5) 0.0223(5) 0.0057(4) -0.0100(4) -0.0057(4)
C23 0.0247(5) 0.0233(5) 0.0190(5) -0.0005(4) -0.0037(4) -0.0062(4)
C6 0.0165(5) 0.0233(5) 0.0289(6) -0.0036(4) -0.0058(4) -0.0035(4)
C20 0.0236(6) 0.0404(7) 0.0234(6) 0.0026(5) -0.0101(5) -0.0066(5)
C12 0.0313(6) 0.0235(6) 0.0321(6) 0.0014(4) -0.0178(5) -0.0084(5)
C22 0.0291(6) 0.0215(5) 0.0229(5) 0.0018(4) 0.0004(5) -0.0005(4)
C21 0.0212(5) 0.0356(7) 0.0237(6) 0.0090(5) -0.0033(4) 0.0014(5)
C13 0.0255(6) 0.0185(5) 0.0403(7) 0.0040(5) -0.0135(5) -0.0083(4)
C16 0.0460(7) 0.0263(6) 0.0173(5) 0.0008(4) -0.0062(5) -0.0098(5)

loop_
_atom_type_symbol
_atom_type_description
_atom_type_scat_dispersion_real
_atom_type_scat_dispersion_imag
_atom_type_scat_source
C C 0.0033 0.0016 'International Tables Vol C Tables 4.2.6.8 and 6.1.1.4'
H H 0.0000 0.0000 'International Tables Vol C Tables 4.2.6.8 and 6.1.1.4'
N N 0.0061 0.0033 'International Tables Vol C Tables 4.2.6.8 and 6.1.1.4'

loop_
_geom_angle_atom_site_label_1
_geom_angle_atom_site_label_2
_geom_angle_atom_site_label_3
_geom_angle
C1 N1 C8 108.36(9)
C1 N1 C9 125.22(9)
C8 N1 C9 126.42(9)
C8 C3 C2 106.61(9)
C4 C3 C2 134.52(10)
C4 C3 C8 118.84(9)
C3 C2 C17 129.24(9)
C1 C2 C3 106.01(9)
C1 C2 C17 124.74(10)
C11 C10 C15 119.56(10)
C11 C10 C9 121.67(9)
C15 C10 C9 118.77(9)
C19 C18 C17 120.55(10)
C23 C18 C19 118.12(10)
C23 C18 C17 121.29(10)
N1 C1 H1 124.5
C2 C1 N1 111.02(9)
C2 C1 H1 124.5
N1 C8 C3 108.00(9)
N1 C8 C7 129.02(10)
C7 C8 C3 122.97(10)
C8 C7 H7 121.5
C6 C7 C8 117.03(10)
C6 C7 H7 121.5
C10 C11 H11 119.7
C10 C11 C12 120.66(10)
C12 C11 H11 119.7
C3 C4 C24 121.64(10)
C5 C4 C3 117.56(10)
C5 C4 C24 120.77(10)
C10 C15 C16 121.14(10)
C14 C15 C10 118.89(10)
C14 C15 C16 119.97(10)
C18 C19 H19 119.4
C20 C19 C18 121.14(11)
C20 C19 H19 119.4
N1 C9 C10 114.61(9)
N1 C9 H9A 108.6
N1 C9 H9B 108.6
C10 C9 H9A 108.6
C10 C9 H9B 108.6
H9A C9 H9B 107.6
C2 C17 H17A 109.3
C2 C17 H17B 109.3
C18 C17 C2 111.42(9)
C18 C17 H17A 109.3
C18 C17 H17B 109.3
H17A C17 H17B 108.0
C4 C5 H5 118.7
C4 C5 C6 122.55(10)
C6 C5 H5 118.7
C15 C14 H14 119.3
C13 C14 C15 121.30(10)
C13 C14 H14 119.3
C4 C24 H24A 109.5
C4 C24 H24B 109.5
C4 C24 H24C 109.5
H24A C24 H24B 109.5
H24A C24 H24C 109.5
H24B C24 H24C 109.5
C18 C23 H23 119.5
C18 C23 C22 120.96(11)
C22 C23 H23 119.5
C7 C6 C5 121.05(10)
C7 C6 H6 119.5
C5 C6 H6 119.5
C19 C20 H20 120.0
C19 C20 C21 120.02(12)
C21 C20 H20 120.0
C11 C12 H12 120.1
C13 C12 C11 119.88(11)
C13 C12 H12 120.1
C23 C22 H22 119.9
C21 C22 C23 120.23(11)
C21 C22 H22 119.9
C20 C21 H21 120.2
C22 C21 C20 119.52(11)
C22 C21 H21 120.2
C14 C13 H13 120.2
C12 C13 C14 119.64(11)
C12 C13 H13 120.2
C15 C16 H16A 109.5
C15 C16 H16B 109.5
C15 C16 H16C 109.5
H16A C16 H16B 109.5
H16A C16 H16C 109.5
H16B C16 H16C 109.5

loop_
_geom_bond_atom_site_label_1
_geom_bond_atom_site_label_2
_geom_bond_distance
N1 C1 1.3725(13)
N1 C8 1.3738(14)
N1 C9 1.4486(13)
C3 C2 1.4438(14)
C3 C8 1.4190(14)
C3 C4 1.4119(15)
C2 C1 1.3664(15)
C2 C17 1.5096(14)
C10 C11 1.3874(15)
C10 C15 1.4012(14)
C10 C9 1.5106(14)
C18 C19 1.3933(16)
C18 C17 1.5095(14)
C18 C23 1.3889(15)
C1 H1 0.9300
C8 C7 1.3981(15)
C7 H7 0.9300
C7 C6 1.3779(16)
C11 H11 0.9300
C11 C12 1.3885(16)
C4 C5 1.3866(15)
C4 C24 1.5118(15)
C15 C14 1.3889(16)
C15 C16 1.5029(16)
C19 H19 0.9300
C19 C20 1.3843(16)
C9 H9A 0.9700
C9 H9B 0.9700
C17 H17A 0.9700
C17 H17B 0.9700
C5 H5 0.9300
C5 C6 1.4050(16)
C14 H14 0.9300
C14 C13 1.3820(18)
C24 H24A 0.9600
C24 H24B 0.9600
C24 H24C 0.9600
C23 H23 0.9300
C23 C22 1.3901(17)
C6 H6 0.9300
C20 H20 0.9300
C20 C21 1.3887(19)
C12 H12 0.9300
C12 C13 1.3818(17)
C22 H22 0.9300
C22 C21 1.3800(19)
C21 H21 0.9300
C13 H13 0.9300
C16 H16A 0.9600
C16 H16B 0.9600
C16 H16C 0.9600

loop_
_geom_torsion_atom_site_label_1
_geom_torsion_atom_site_label_2
_geom_torsion_atom_site_label_3
_geom_torsion_atom_site_label_4
_geom_torsion
N1 C8 C7 C6 -178.26(10)
C3 C2 C1 N1 0.18(12)
C3 C2 C17 C18 -174.39(10)
C3 C8 C7 C6 0.17(16)
C3 C4 C5 C6 -0.37(16)
C2 C3 C8 N1 -0.37(11)
C2 C3 C8 C7 -179.09(9)
C2 C3 C4 C5 178.64(11)
C2 C3 C4 C24 0.61(18)
C10 C11 C12 C13 -0.46(17)
C10 C15 C14 C13 -1.98(16)
C18 C19 C20 C21 0.10(18)
C18 C23 C22 C21 0.28(17)
C1 N1 C8 C3 0.48(12)
C1 N1 C8 C7 179.10(10)
C1 N1 C9 C10 100.29(12)
C1 C2 C17 C18 4.48(15)
C8 N1 C1 C2 -0.42(12)
C8 N1 C9 C10 -79.21(13)
C8 C3 C2 C1 0.11(11)
C8 C3 C2 C17 179.14(10)
C8 C3 C4 C5 0.68(15)
C8 C3 C4 C24 -177.35(9)
C8 C7 C6 C5 0.16(16)
C11 C10 C15 C14 2.87(15)
C11 C10 C15 C16 -176.58(10)
C11 C10 C9 N1 -7.22(14)
C11 C12 C13 C14 1.39(18)
C4 C3 C2 C1 -178.02(11)
C4 C3 C2 C17 1.01(19)
C4 C3 C8 N1 178.12(9)
C4 C3 C8 C7 -0.60(15)
C4 C5 C6 C7 -0.06(17)
C15 C10 C11 C12 -1.69(16)
C15 C10 C9 N1 172.97(9)
C15 C14 C13 C12 -0.15(18)
C19 C18 C17 C2 76.82(12)
C19 C18 C23 C22 -1.03(16)
C19 C20 C21 C22 -0.87(18)
C9 N1 C1 C2 -179.99(9)
C9 N1 C8 C3 -179.95(9)
C9 N1 C8 C7 -1.33(18)
C9 C10 C11 C12 178.50(10)
C9 C10 C15 C14 -177.32(9)
C9 C10 C15 C16 3.24(15)
C17 C2 C1 N1 -178.90(9)
C17 C18 C19 C20 -176.79(10)
C17 C18 C23 C22 176.58(10)
C24 C4 C5 C6 177.67(10)
C23 C18 C19 C20 0.85(16)
C23 C18 C17 C2 -100.74(11)
C23 C22 C21 C20 0.69(17)
C16 C15 C14 C13 177.48(11)
